data_4037452
loop_
_publ_author_name
'Sharma, Meenakshi'
'Banerjee, Subhadeep'
'Zeller, Matthias'
'Br\"uckner, Christian'

_publ_section_title
;
 Fusion and Desulfurization Reactions of Thiomorpholinochlorins.
;
_journal_issue 24
_journal_name_full 'The Journal of organic chemistry'
_journal_page_first 12350
_journal_page_last 12356
_journal_paper_doi 10.1021/acs.joc.6b02383
_journal_volume 81
_journal_year 2016
_chemical_formula_moiety 'C46 H30 N4 Ni S, 1.299(C6 H14)'
_chemical_formula_sum 'C53.794 H48.186 N4 Ni S'
_chemical_formula_weight 841.43
_space_group_crystal_system trigonal
_space_group_IT_number 148
_space_group_name_Hall '-R 3'
_space_group_name_H-M_alt 'R -3 :H'
_atom_sites_solution_hydrogens geom
_atom_sites_solution_primary direct
_atom_sites_solution_secondary difmap
_audit_creation_method SHELXL-2014/7
_cell_angle_alpha 90
_cell_angle_beta 90
_cell_angle_gamma 120
_cell_formula_units_Z 18
_cell_length_a 41.2820(5)
_cell_length_b 41.2820(5)
_cell_length_c 14.1626(2)
_cell_measurement_reflns_used 85908
_cell_measurement_temperature 100(2)
_cell_measurement_theta_max 72.199
_cell_measurement_theta_min 5.671
_cell_volume 20902.3(5)
_computing_cell_refinement 'HKL3000 (Otwinowski & Minor, 1997)'
_computing_data_collection 'CrystalClear-SM Expert 2.1 b32 (Rigaku, 2014)'
_computing_data_reduction 'HKL3000 (Otwinowski & Minor, 1997)'
_computing_structure_refinement
;  
SHELXL-2014/7 (Sheldrick, 2014), 
SHELXLE Rev794 (H\"ubschle et al., 2011)
;
_computing_structure_solution 'SHELXS-97 (Sheldrick, 2008)'
_diffrn_ambient_temperature 100(2)
_diffrn_measured_fraction_theta_full 0.997
_diffrn_measured_fraction_theta_max 0.987
_diffrn_measurement_device_type 'Rigaku Rapid II curved image plate diffractometer'
_diffrn_measurement_method 'omega scans'
_diffrn_radiation_monochromator 'laterally graded multilayer (Goebel) mirror'
_diffrn_radiation_type CuK\a
_diffrn_radiation_wavelength 1.54178
_diffrn_reflns_av_R_equivalents 0.0508
_diffrn_reflns_av_unetI/netI 0.0270
_diffrn_reflns_Laue_measured_fraction_full 0.997
_diffrn_reflns_Laue_measured_fraction_max 0.987
_diffrn_reflns_limit_h_max 49
_diffrn_reflns_limit_h_min -49
_diffrn_reflns_limit_k_max 50
_diffrn_reflns_limit_k_min -50
_diffrn_reflns_limit_l_max 17
_diffrn_reflns_limit_l_min -17
_diffrn_reflns_number 85908
_diffrn_reflns_point_group_measured_fraction_full 0.997
_diffrn_reflns_point_group_measured_fraction_max 0.987
_diffrn_reflns_theta_full 67.679
_diffrn_reflns_theta_max 72.199
_diffrn_reflns_theta_min 5.671
_diffrn_source 'microfocus X-ray tube'
_exptl_absorpt_coefficient_mu 1.317
_exptl_absorpt_correction_T_max 0.760
_exptl_absorpt_correction_T_min 0.622
_exptl_absorpt_correction_type multi-scan
_exptl_absorpt_process_details 'SCALEPACK (Otwinowski & Minor, 1997)'
_exptl_crystal_colour black
_exptl_crystal_density_diffrn 1.203
_exptl_crystal_description block
_exptl_crystal_F_000 7973.1
_exptl_crystal_size_max 0.320
_exptl_crystal_size_mid 0.310
_exptl_crystal_size_min 0.220
_refine_diff_density_max 0.919
_refine_diff_density_min -0.795
_refine_diff_density_rms 0.069
_refine_ls_extinction_coef 0.000039(4)
_refine_ls_extinction_expression Fc^*^=kFc[1+0.001xFc^2^\l^3^/sin(2\q)]^-1/4^
_refine_ls_extinction_method 'SHELXL-2014/7 (Sheldrick 2014'
_refine_ls_goodness_of_fit_ref 1.125
_refine_ls_hydrogen_treatment constr
_refine_ls_matrix_type full
_refine_ls_number_parameters 694
_refine_ls_number_reflns 9054
_refine_ls_number_restraints 330
_refine_ls_restrained_S_all 1.120
_refine_ls_R_factor_all 0.0636
_refine_ls_R_factor_gt 0.0622
_refine_ls_shift/su_max 0.001
_refine_ls_shift/su_mean 0.000
_refine_ls_structure_factor_coef Fsqd
_refine_ls_weighting_details 'w=1/[\s^2^(Fo^2^)+(0.0243P)^2^+161.1053P] where P=(Fo^2^+2Fc^2^)/3'
_refine_ls_weighting_scheme calc
_refine_ls_wR_factor_gt 0.1423
_refine_ls_wR_factor_ref 0.1432
_reflns_Friedel_coverage 0.000
_reflns_number_gt 8763
_reflns_number_total 9054
_reflns_threshold_expression 'I > 2\s(I)'
_cod_data_source_file jo6b02383_si_004.cif
_cod_data_source_block MS-A-162
_cod_original_cell_volume 20902.3(6)
_cod_database_code 4037452
_shelx_shelxl_version_number 2014/7
_shelx_space_group_comment
;
The symmetry employed for this shelxl refinement is uniquely defined
by the following loop, which should always be used as a source of
symmetry information in preference to the above space-group names.
They are only intended as comments.
;
_shelx_estimated_absorpt_t_min 0.678
_shelx_estimated_absorpt_t_max 0.760

loop_
_space_group_symop_operation_xyz
'x, y, z'
'-y, x-y, z'
'-x+y, -x, z'
'x+2/3, y+1/3, z+1/3'
'-y+2/3, x-y+1/3, z+1/3'
'-x+y+2/3, -x+1/3, z+1/3'
'x+1/3, y+2/3, z+2/3'
'-y+1/3, x-y+2/3, z+2/3'
'-x+y+1/3, -x+2/3, z+2/3'
'-x, -y, -z'
'y, -x+y, -z'
'x-y, x, -z'
'-x+2/3, -y+1/3, -z+1/3'
'y+2/3, -x+y+1/3, -z+1/3'
'x-y+2/3, x+1/3, -z+1/3'
'-x+1/3, -y+2/3, -z+2/3'
'y+1/3, -x+y+2/3, -z+2/3'
'x-y+1/3, x+2/3, -z+2/3'

loop_
_atom_site_label
_atom_site_type_symbol
_atom_site_fract_x
_atom_site_fract_y
_atom_site_fract_z
_atom_site_U_iso_or_equiv
_atom_site_adp_type
_atom_site_occupancy
_atom_site_site_symmetry_order
_atom_site_calc_flag
_atom_site_refinement_flags_posn
_atom_site_refinement_flags_adp
_atom_site_refinement_flags_occupancy
_atom_site_disorder_assembly
_atom_site_disorder_group
C1 C 0.33110(8) 0.41972(8) 0.1483(2) 0.0216(6) Uani 1 1 d . . . . .
C2 C 0.30569(8) 0.39807(8) 0.0690(2) 0.0240(6) Uani 1 1 d . . . . .
C3 C 0.30235(8) 0.34597(8) 0.1820(2) 0.0228(6) Uani 1 1 d . . . . .
C4 C 0.34346(7) 0.37095(8) 0.1706(2) 0.0210(6) Uani 1 1 d . . . . .
C5 C 0.36594(8) 0.35567(7) 0.1533(2) 0.0210(6) Uani 1 1 d . . . . .
C6 C 0.40445(8) 0.37889(8) 0.1343(2) 0.0216(6) Uani 1 1 d . . . . .
C7 C 0.42676(8) 0.36754(8) 0.0812(2) 0.0253(6) Uani 1 1 d . . . . .
H7 H 0.4190 0.3432 0.0579 0.030 Uiso 1 1 calc R U . . .
C8 C 0.46103(8) 0.39834(8) 0.0708(2) 0.0241(6) Uani 1 1 d . . . . .
H8 H 0.4814 0.4000 0.0357 0.029 Uiso 1 1 calc R U . . .
C9 C 0.46058(8) 0.42803(8) 0.1229(2) 0.0217(6) Uani 1 1 d . . . . .
C10 C 0.49135(8) 0.46243(8) 0.1455(2) 0.0215(6) Uani 1 1 d . . . . .
C11 C 0.48899(8) 0.48612(8) 0.2134(2) 0.0215(6) Uani 1 1 d . . . . .
C12 C 0.52026(8) 0.51633(8) 0.2597(2) 0.0254(6) Uani 1 1 d . . . . .
H12 H 0.5459 0.5260 0.2444 0.030 Uiso 1 1 calc R U . . .
C13 C 0.50666(8) 0.52872(8) 0.3294(2) 0.0252(6) Uani 1 1 d . . . . .
H13 H 0.5209 0.5482 0.3731 0.030 Uiso 1 1 calc R U . . .
C14 C 0.46666(8) 0.50681(7) 0.3247(2) 0.0217(6) Uani 1 1 d . . . . .
C15 C 0.44202(8) 0.51405(8) 0.3759(2) 0.0228(6) Uani 1 1 d . . . . .
C16 C 0.40459(8) 0.49809(8) 0.3514(2) 0.0227(6) Uani 1 1 d . . . . .
C17 C 0.37883(8) 0.50885(8) 0.3867(2) 0.0267(6) Uani 1 1 d . . . . .
H17 H 0.3825 0.5244 0.4398 0.032 Uiso 1 1 calc R U . . .
C18 C 0.34832(8) 0.49271(8) 0.3301(2) 0.0257(6) Uani 1 1 d . . . . .
H18 H 0.3268 0.4954 0.3352 0.031 Uiso 1 1 calc R U . . .
C19 C 0.35440(8) 0.47084(8) 0.2612(2) 0.0221(6) Uani 1 1 d . . . . .
C20 C 0.32913(8) 0.44892(8) 0.1892(2) 0.0215(6) Uani 1 1 d . . . . .
C21 C 0.30567(8) 0.41311(9) -0.0135(2) 0.0285(6) Uani 1 1 d . . . . .
H21A H 0.3224 0.4389 -0.0245 0.034 Uiso 1 1 calc R U . . .
H21B H 0.2889 0.3981 -0.0618 0.034 Uiso 1 1 calc R U . . .
C22 C 0.28671(8) 0.32053(8) 0.2497(2) 0.0285(6) Uani 1 1 d . . . . .
H22A H 0.3020 0.3174 0.2948 0.034 Uiso 1 1 calc R U . . .
H22B H 0.2603 0.3055 0.2531 0.034 Uiso 1 1 calc R U . . .
C23 C 0.35112(8) 0.31452(8) 0.1441(2) 0.0226(6) Uani 1 1 d . . . . .
C24 C 0.32320(8) 0.29230(8) 0.0799(2) 0.0269(6) Uani 1 1 d . . . . .
H24 H 0.3117 0.3029 0.0430 0.032 Uiso 1 1 calc R U . . .
C25 C 0.31208(9) 0.25466(8) 0.0693(2) 0.0312(7) Uani 1 1 d . . . . .
H25 H 0.2930 0.2397 0.0253 0.037 Uiso 1 1 calc R U . . .
C26 C 0.32890(9) 0.23896(8) 0.1234(2) 0.0331(7) Uani 1 1 d . . . . .
H26 H 0.3214 0.2133 0.1162 0.040 Uiso 1 1 calc R U . . .
C27 C 0.35652(10) 0.26070(9) 0.1876(2) 0.0330(7) Uani 1 1 d . . . . .
H27 H 0.3679 0.2500 0.2249 0.040 Uiso 1 1 calc R U . . .
C28 C 0.36764(8) 0.29834(8) 0.1975(2) 0.0274(6) Uani 1 1 d . . . . .
H28 H 0.3868 0.3133 0.2413 0.033 Uiso 1 1 calc R U . . .
C29 C 0.52856(8) 0.47326(8) 0.1029(2) 0.0236(6) Uani 1 1 d . . . . .
C30 C 0.54496(8) 0.45113(9) 0.1132(2) 0.0292(7) Uani 1 1 d . . . . .
H30 H 0.5329 0.4290 0.1504 0.035 Uiso 1 1 calc R U . . .
C31 C 0.57886(9) 0.46096(10) 0.0698(3) 0.0366(8) Uani 1 1 d . . . . .
H31 H 0.5897 0.4455 0.0772 0.044 Uiso 1 1 calc R U . . .
C32 C 0.59696(9) 0.49319(10) 0.0159(2) 0.0375(8) Uani 1 1 d . . . . .
H32 H 0.6199 0.4997 -0.0147 0.045 Uiso 1 1 calc R U . . .
C33 C 0.58132(9) 0.51586(9) 0.0068(2) 0.0329(7) Uani 1 1 d . . . . .
H33 H 0.5939 0.5382 -0.0291 0.039 Uiso 1 1 calc R U . . .
C34 C 0.54740(8) 0.50613(8) 0.0499(2) 0.0271(6) Uani 1 1 d . . . . .
H34 H 0.5369 0.5219 0.0433 0.033 Uiso 1 1 calc R U . . .
C35 C 0.45750(8) 0.54290(8) 0.4522(2) 0.0245(6) Uani 1 1 d . . . . .
C36 C 0.46896(8) 0.53576(9) 0.5382(2) 0.0280(6) Uani 1 1 d . . . . .
H36 H 0.4673 0.5122 0.5485 0.034 Uiso 1 1 calc R U . . .
C37 C 0.48282(9) 0.56251(10) 0.6091(2) 0.0348(7) Uani 1 1 d . . . . .
H37 H 0.4898 0.5569 0.6682 0.042 Uiso 1 1 calc R U . . .
C38 C 0.48658(10) 0.59722(10) 0.5942(3) 0.0402(8) Uani 1 1 d . . . . .
H38 H 0.4963 0.6156 0.6426 0.048 Uiso 1 1 calc R U . . .
C39 C 0.47611(11) 0.60521(10) 0.5082(3) 0.0438(9) Uani 1 1 d . . . . .
H39 H 0.4790 0.6292 0.4974 0.053 Uiso 1 1 calc R U . . .
C40 C 0.46139(10) 0.57815(9) 0.4376(2) 0.0361(8) Uani 1 1 d . . . . .
H40 H 0.4540 0.5837 0.3792 0.043 Uiso 1 1 calc R U . . .
C41 C 0.29821(8) 0.45679(8) 0.1674(2) 0.0230(6) Uani 1 1 d . . . . .
C42 C 0.30609(9) 0.49277(9) 0.1447(2) 0.0297(7) Uani 1 1 d . . . . .
H42 H 0.3314 0.5120 0.1368 0.036 Uiso 1 1 calc R U . . .
C43 C 0.27745(10) 0.50100(10) 0.1334(2) 0.0353(7) Uani 1 1 d . . . . .
H43 H 0.2832 0.5257 0.1180 0.042 Uiso 1 1 calc R U . . .
C44 C 0.24045(9) 0.47301(10) 0.1446(2) 0.0353(8) Uani 1 1 d . . . . .
H44 H 0.2209 0.4786 0.1374 0.042 Uiso 1 1 calc R U . . .
C45 C 0.23216(8) 0.43702(10) 0.1664(2) 0.0311(7) Uani 1 1 d . . . . .
H45 H 0.2068 0.4179 0.1739 0.037 Uiso 1 1 calc R U . . .
C46 C 0.26068(8) 0.42876(8) 0.1774(2) 0.0255(6) Uani 1 1 d . . . . .
H46 H 0.2547 0.4039 0.1917 0.031 Uiso 1 1 calc R U . . .
C47 C 0.3677(3) 0.4597(3) 0.7458(9) 0.042(3) Uani 0.575(7) 1 d D U P A 1
H47A H 0.3661 0.4375 0.7162 0.063 Uiso 0.575(7) 1 calc R U P A 1
H47B H 0.3450 0.4524 0.7827 0.063 Uiso 0.575(7) 1 calc R U P A 1
H47C H 0.3895 0.4714 0.7876 0.063 Uiso 0.575(7) 1 calc R U P A 1
C48 C 0.3715(3) 0.4871(2) 0.6707(5) 0.047(2) Uani 0.575(7) 1 d D U P A 1
H48A H 0.3942 0.4937 0.6334 0.057 Uiso 0.575(7) 1 calc R U P A 1
H48B H 0.3498 0.4743 0.6274 0.057 Uiso 0.575(7) 1 calc R U P A 1
C49 C 0.37367(19) 0.52183(19) 0.7034(4) 0.0398(15) Uani 0.575(7) 1 d D U P A 1
H49A H 0.3962 0.5352 0.7437 0.048 Uiso 0.575(7) 1 calc R U P A 1
H49B H 0.3516 0.5151 0.7437 0.048 Uiso 0.575(7) 1 calc R U P A 1
C50 C 0.3754(3) 0.5487(2) 0.6278(5) 0.0562(19) Uani 0.575(7) 1 d D U P A 1
H50A H 0.3962 0.5539 0.5841 0.067 Uiso 0.575(7) 1 calc R U P A 1
H50B H 0.3519 0.5363 0.5909 0.067 Uiso 0.575(7) 1 calc R U P A 1
C51 C 0.3807(3) 0.5847(2) 0.6641(7) 0.071(2) Uani 0.575(7) 1 d D U P A 1
H51A H 0.4044 0.5972 0.7003 0.086 Uiso 0.575(7) 1 calc R U P A 1
H51B H 0.3602 0.5794 0.7085 0.086 Uiso 0.575(7) 1 calc R U P A 1
C52 C 0.3820(5) 0.6118(3) 0.5893(10) 0.134(5) Uani 0.575(7) 1 d D U P A 1
H52A H 0.4048 0.6210 0.5517 0.201 Uiso 0.575(7) 1 calc R U P A 1
H52B H 0.3819 0.6330 0.6202 0.201 Uiso 0.575(7) 1 calc R U P A 1
H52C H 0.3601 0.5990 0.5481 0.201 Uiso 0.575(7) 1 calc R U P A 1
C47B C 0.3739(15) 0.4670(14) 0.733(3) 0.040(7) Uani 0.153(6) 1 d D U P B 2
H47D H 0.3819 0.4489 0.7165 0.059 Uiso 0.153(6) 1 calc R U P B 2
H47E H 0.3518 0.4549 0.7734 0.059 Uiso 0.153(6) 1 calc R U P B 2
H47F H 0.3942 0.4882 0.7663 0.059 Uiso 0.153(6) 1 calc R U P B 2
C48B C 0.3647(10) 0.4804(7) 0.645(2) 0.038(4) Uani 0.153(6) 1 d D U P B 2
H48C H 0.3863 0.4894 0.6018 0.046 Uiso 0.153(6) 1 calc R U P B 2
H48D H 0.3433 0.4587 0.6145 0.046 Uiso 0.153(6) 1 calc R U P B 2
C49B C 0.3553(6) 0.5104(6) 0.6537(18) 0.047(3) Uani 0.153(6) 1 d D U P B 2
H49C H 0.3380 0.5049 0.7075 0.056 Uiso 0.153(6) 1 calc R U P B 2
H49D H 0.3424 0.5112 0.5956 0.056 Uiso 0.153(6) 1 calc R U P B 2
C50B C 0.3900(7) 0.5480(6) 0.669(2) 0.050(3) Uani 0.153(6) 1 d D U P B 2
H50C H 0.4061 0.5456 0.7169 0.060 Uiso 0.153(6) 1 calc R U P B 2
H50D H 0.4044 0.5564 0.6091 0.060 Uiso 0.153(6) 1 calc R U P B 2
C51B C 0.3800(9) 0.5761(7) 0.700(3) 0.070(5) Uani 0.153(6) 1 d D U P B 2
H51C H 0.3668 0.5683 0.7616 0.084 Uiso 0.153(6) 1 calc R U P B 2
H51D H 0.3628 0.5774 0.6538 0.084 Uiso 0.153(6) 1 calc R U P B 2
C52B C 0.4147(10) 0.6150(7) 0.711(3) 0.079(8) Uani 0.153(6) 1 d D U P B 2
H52D H 0.4166 0.6305 0.6563 0.119 Uiso 0.153(6) 1 calc R U P B 2
H52E H 0.4371 0.6126 0.7144 0.119 Uiso 0.153(6) 1 calc R U P B 2
H52F H 0.4125 0.6268 0.7688 0.119 Uiso 0.153(6) 1 calc R U P B 2
C53 C 0.2409(7) 0.5595(7) 0.378(2) 0.148(8) Uani 0.366(9) 1 d D U P C -1
H53A H 0.2324 0.5777 0.3717 0.221 Uiso 0.366(9) 1 calc R U P C -1
H53B H 0.2282 0.5397 0.3307 0.221 Uiso 0.366(9) 1 calc R U P C -1
H53C H 0.2352 0.5486 0.4412 0.221 Uiso 0.366(9) 1 calc R U P C -1
C54 C 0.2820(7) 0.5786(8) 0.362(3) 0.179(7) Uani 0.366(9) 1 d D U P C -1
H54A H 0.2872 0.5902 0.2984 0.215 Uiso 0.366(9) 1 calc R U P C -1
H54B H 0.2941 0.5992 0.4084 0.215 Uiso 0.366(9) 1 calc R U P C -1
C55 C 0.3001(7) 0.5557(6) 0.368(2) 0.173(7) Uani 0.366(9) 1 d D U P C -1
H55A H 0.2852 0.5318 0.3337 0.208 Uiso 0.366(9) 1 calc R U P C -1
H55B H 0.3024 0.5500 0.4348 0.208 Uiso 0.366(9) 1 calc R U P C -1
C56 C 0.3387(7) 0.5783(7) 0.324(2) 0.180(7) Uani 0.366(9) 1 d D U P C -1
H56A H 0.3486 0.5617 0.3058 0.216 Uiso 0.366(9) 1 calc R U P C -1
H56B H 0.3374 0.5913 0.2660 0.216 Uiso 0.366(9) 1 calc R U P C -1
C57 C 0.3628(9) 0.6055(8) 0.394(2) 0.215(8) Uani 0.366(9) 1 d D U P C -1
H57A H 0.3841 0.6014 0.4061 0.258 Uiso 0.366(9) 1 calc R U P C -1
H57B H 0.3485 0.6002 0.4534 0.258 Uiso 0.366(9) 1 calc R U P C -1
C58 C 0.3786(12) 0.6472(8) 0.369(3) 0.296(16) Uani 0.366(9) 1 d D U P C -1
H58A H 0.3943 0.6628 0.4210 0.443 Uiso 0.366(9) 1 calc R U P C -1
H58B H 0.3937 0.6532 0.3113 0.443 Uiso 0.366(9) 1 calc R U P C -1
H58C H 0.3579 0.6520 0.3588 0.443 Uiso 0.366(9) 1 calc R U P C -1
C53B C 0.2574(13) 0.5584(13) 0.329(4) 0.161(10) Uani 0.205(8) 1 d D U P D -2
H53D H 0.2391 0.5353 0.3613 0.242 Uiso 0.205(8) 1 calc R U P D -2
H53E H 0.2489 0.5766 0.3315 0.242 Uiso 0.205(8) 1 calc R U P D -2
H53F H 0.2600 0.5528 0.2635 0.242 Uiso 0.205(8) 1 calc R U P D -2
C54B C 0.2944(13) 0.5741(14) 0.378(3) 0.179(8) Uani 0.205(8) 1 d D U P D -2
H54C H 0.2910 0.5787 0.4449 0.215 Uiso 0.205(8) 1 calc R U P D -2
H54D H 0.3021 0.5549 0.3770 0.215 Uiso 0.205(8) 1 calc R U P D -2
C55B C 0.3249(13) 0.6088(11) 0.338(3) 0.189(7) Uani 0.205(8) 1 d D U P D -2
H55C H 0.3463 0.6198 0.3824 0.227 Uiso 0.205(8) 1 calc R U P D -2
H55D H 0.3164 0.6271 0.3288 0.227 Uiso 0.205(8) 1 calc R U P D -2
C56B C 0.3372(17) 0.6007(11) 0.244(3) 0.190(8) Uani 0.205(8) 1 d D U P D -2
H56C H 0.3545 0.5912 0.2558 0.227 Uiso 0.205(8) 1 calc R U P D -2
H56D H 0.3150 0.5811 0.2105 0.227 Uiso 0.205(8) 1 calc R U P D -2
C57B C 0.3559(17) 0.6347(12) 0.185(3) 0.199(10) Uani 0.205(8) 1 d D U P D -2
H57C H 0.3800 0.6524 0.2148 0.239 Uiso 0.205(8) 1 calc R U P D -2
H57D H 0.3403 0.6467 0.1845 0.239 Uiso 0.205(8) 1 calc R U P D -2
C58B C 0.3637(14) 0.6288(13) 0.081(3) 0.162(12) Uani 0.205(8) 1 d D U P D -2
H58D H 0.3761 0.6529 0.0484 0.243 Uiso 0.205(8) 1 calc R U P D -2
H58E H 0.3799 0.6177 0.0800 0.243 Uiso 0.205(8) 1 calc R U P D -2
H58F H 0.3400 0.6119 0.0495 0.243 Uiso 0.205(8) 1 calc R U P D -2
N1 N 0.35678(6) 0.40908(6) 0.17591(17) 0.0208(5) Uani 1 1 d . . . . .
N2 N 0.42489(6) 0.41561(6) 0.15847(17) 0.0210(5) Uani 1 1 d . . . . .
N3 N 0.45623(6) 0.48047(6) 0.25336(17) 0.0212(5) Uani 1 1 d . . . . .
N4 N 0.38825(6) 0.47338(6) 0.27603(17) 0.0215(5) Uani 1 1 d . . . . .
S2 S 0.27532(2) 0.35030(2) 0.09230(6) 0.02976(19) Uani 1 1 d . . . . .
Ni1 Ni 0.40656(2) 0.44458(2) 0.21675(3) 0.01960(14) Uani 1 1 d . . . . .

loop_
_atom_site_aniso_label
_atom_site_aniso_U_11
_atom_site_aniso_U_22
_atom_site_aniso_U_33
_atom_site_aniso_U_23
_atom_site_aniso_U_13
_atom_site_aniso_U_12
C1 0.0172(13) 0.0174(13) 0.0286(14) 0.0038(11) 0.0022(11) 0.0074(11)
C2 0.0186(13) 0.0196(14) 0.0352(16) -0.0045(12) -0.0011(11) 0.0107(12)
C3 0.0172(13) 0.0180(13) 0.0331(15) -0.0031(11) 0.0004(11) 0.0087(11)
C4 0.0175(13) 0.0173(13) 0.0258(14) 0.0006(10) 0.0001(10) 0.0068(11)
C5 0.0190(13) 0.0165(13) 0.0257(14) 0.0002(10) 0.0005(11) 0.0074(11)
C6 0.0196(14) 0.0181(13) 0.0277(14) 0.0004(11) 0.0006(11) 0.0099(11)
C7 0.0238(14) 0.0199(14) 0.0334(16) -0.0032(12) 0.0013(12) 0.0118(12)
C8 0.0190(14) 0.0218(14) 0.0306(15) -0.0005(11) 0.0031(11) 0.0095(12)
C9 0.0165(13) 0.0195(13) 0.0282(14) 0.0028(11) 0.0009(11) 0.0083(11)
C10 0.0171(13) 0.0199(13) 0.0273(14) 0.0033(11) 0.0011(11) 0.0092(11)
C11 0.0167(13) 0.0173(13) 0.0300(15) 0.0035(11) -0.0009(11) 0.0081(11)
C12 0.0188(14) 0.0202(14) 0.0363(16) -0.0001(12) -0.0005(12) 0.0091(12)
C13 0.0206(14) 0.0183(13) 0.0343(16) -0.0025(11) -0.0059(12) 0.0079(12)
C14 0.0199(14) 0.0166(13) 0.0274(14) 0.0012(11) -0.0014(11) 0.0081(11)
C15 0.0223(14) 0.0167(13) 0.0286(15) 0.0012(11) -0.0010(11) 0.0093(11)
C16 0.0228(14) 0.0167(13) 0.0289(14) 0.0006(11) 0.0016(11) 0.0100(11)
C17 0.0243(15) 0.0224(14) 0.0336(16) -0.0028(12) 0.0031(12) 0.0120(12)
C18 0.0205(14) 0.0231(14) 0.0357(16) -0.0017(12) 0.0014(12) 0.0125(12)
C19 0.0186(13) 0.0166(13) 0.0314(15) 0.0032(11) 0.0020(11) 0.0089(11)
C20 0.0171(13) 0.0178(13) 0.0292(14) 0.0021(11) 0.0020(11) 0.0083(11)
C21 0.0237(15) 0.0288(16) 0.0313(16) -0.0015(12) -0.0024(12) 0.0119(13)
C22 0.0211(14) 0.0232(15) 0.0360(16) -0.0016(12) 0.0031(12) 0.0072(12)
C23 0.0201(14) 0.0176(13) 0.0305(15) 0.0012(11) 0.0069(11) 0.0096(11)
C24 0.0264(15) 0.0204(14) 0.0314(15) 0.0000(12) 0.0030(12) 0.0097(12)
C25 0.0319(17) 0.0202(15) 0.0354(17) -0.0031(12) 0.0069(13) 0.0086(13)
C26 0.0380(18) 0.0171(14) 0.0406(18) 0.0007(12) 0.0125(14) 0.0111(13)
C27 0.0399(18) 0.0256(16) 0.0415(18) 0.0070(13) 0.0106(14) 0.0224(15)
C28 0.0261(15) 0.0219(15) 0.0348(16) -0.0003(12) 0.0043(12) 0.0123(13)
C29 0.0157(13) 0.0242(14) 0.0281(15) -0.0015(11) -0.0002(11) 0.0079(11)
C30 0.0206(14) 0.0278(16) 0.0374(17) -0.0001(13) 0.0015(12) 0.0108(13)
C31 0.0243(16) 0.0356(18) 0.051(2) -0.0064(15) 0.0015(14) 0.0158(14)
C32 0.0190(15) 0.0384(19) 0.0427(19) -0.0098(15) 0.0056(13) 0.0050(14)
C33 0.0234(15) 0.0284(16) 0.0305(16) -0.0017(13) 0.0021(12) 0.0007(13)
C34 0.0218(14) 0.0232(15) 0.0304(15) 0.0018(12) -0.0011(12) 0.0067(12)
C35 0.0200(14) 0.0219(14) 0.0305(15) -0.0030(12) -0.0017(11) 0.0097(12)
C36 0.0262(15) 0.0246(15) 0.0320(16) -0.0013(12) -0.0011(12) 0.0118(13)
C37 0.0330(17) 0.0390(18) 0.0293(16) -0.0026(14) -0.0019(13) 0.0156(15)
C38 0.046(2) 0.0351(18) 0.0376(18) -0.0160(15) -0.0076(15) 0.0186(16)
C39 0.060(2) 0.0282(17) 0.046(2) -0.0088(15) -0.0101(18) 0.0244(18)
C40 0.048(2) 0.0269(16) 0.0360(18) -0.0052(13) -0.0091(15) 0.0202(15)
C41 0.0192(14) 0.0221(14) 0.0291(15) -0.0020(11) -0.0017(11) 0.0113(12)
C42 0.0259(15) 0.0256(15) 0.0393(17) -0.0015(13) -0.0021(13) 0.0142(13)
C43 0.0376(18) 0.0345(18) 0.0446(19) -0.0024(14) -0.0060(15) 0.0261(16)
C44 0.0313(17) 0.049(2) 0.0394(18) -0.0098(15) -0.0069(14) 0.0306(16)
C45 0.0190(14) 0.0420(18) 0.0338(16) -0.0089(14) -0.0021(12) 0.0164(14)
C46 0.0200(14) 0.0266(15) 0.0303(15) -0.0046(12) -0.0018(11) 0.0118(12)
C47 0.040(6) 0.054(5) 0.035(4) -0.007(3) -0.002(4) 0.026(5)
C48 0.045(4) 0.058(4) 0.033(4) -0.008(3) 0.012(3) 0.022(3)
C49 0.042(3) 0.052(3) 0.027(3) -0.003(2) 0.005(2) 0.025(3)
C50 0.071(4) 0.053(3) 0.038(3) -0.002(3) 0.011(3) 0.026(3)
C51 0.093(5) 0.062(4) 0.054(4) 0.005(3) 0.006(4) 0.035(4)
C52 0.172(12) 0.080(8) 0.128(10) 0.013(7) 0.014(9) 0.048(8)
C47B 0.037(10) 0.058(11) 0.031(11) -0.012(9) 0.004(9) 0.030(9)
C48B 0.042(6) 0.052(6) 0.030(6) -0.005(5) 0.012(5) 0.030(5)
C49B 0.052(5) 0.054(5) 0.035(5) 0.000(5) 0.011(4) 0.027(5)
C50B 0.063(5) 0.054(5) 0.039(5) 0.001(5) 0.009(5) 0.034(5)
C51B 0.084(6) 0.061(6) 0.050(7) 0.003(6) 0.010(6) 0.025(6)
C52B 0.099(13) 0.059(12) 0.071(13) -0.002(11) 0.012(12) 0.032(11)
C53 0.163(15) 0.100(11) 0.206(17) 0.004(12) -0.044(13) 0.086(11)
C54 0.191(14) 0.123(11) 0.231(15) -0.016(10) -0.011(12) 0.084(10)
C55 0.190(13) 0.118(11) 0.227(15) -0.025(10) -0.007(11) 0.089(10)
C56 0.193(13) 0.121(11) 0.230(15) -0.023(10) -0.004(11) 0.082(10)
C57 0.215(14) 0.150(12) 0.250(16) -0.014(11) 0.001(12) 0.068(11)
C58 0.28(2) 0.20(2) 0.31(2) 0.00(2) 0.02(2) 0.05(2)
C53B 0.177(16) 0.108(13) 0.217(17) -0.018(13) -0.025(14) 0.085(13)
C54B 0.192(14) 0.122(11) 0.229(15) -0.017(10) -0.012(12) 0.082(10)
C55B 0.198(13) 0.130(11) 0.235(15) -0.019(10) -0.006(11) 0.078(10)
C56B 0.196(14) 0.132(12) 0.235(16) -0.023(11) -0.005(13) 0.078(11)
C57B 0.200(17) 0.146(15) 0.239(18) -0.025(14) -0.004(15) 0.077(14)
C58B 0.17(2) 0.15(2) 0.21(3) -0.04(2) 0.01(2) 0.112(17)
N1 0.0180(11) 0.0172(11) 0.0282(12) 0.0014(9) 0.0022(9) 0.0096(10)
N2 0.0163(11) 0.0171(11) 0.0285(12) 0.0006(9) -0.0006(9) 0.0076(9)
N3 0.0189(11) 0.0175(11) 0.0284(12) 0.0000(9) -0.0012(9) 0.0099(10)
N4 0.0183(11) 0.0167(11) 0.0289(12) 0.0017(9) -0.0001(9) 0.0082(9)
S2 0.0208(4) 0.0190(3) 0.0454(5) -0.0020(3) -0.0078(3) 0.0070(3)
Ni1 0.0152(2) 0.0150(2) 0.0283(3) -0.00049(18) -0.00003(18) 0.00740(19)

loop_
_atom_type_symbol
_atom_type_description
_atom_type_scat_dispersion_real
_atom_type_scat_dispersion_imag
_atom_type_scat_source
C C 0.0181 0.0091 'International Tables Vol C Tables 4.2.6.8 and 6.1.1.4'
H H 0.0000 0.0000 'International Tables Vol C Tables 4.2.6.8 and 6.1.1.4'
N N 0.0311 0.0180 'International Tables Vol C Tables 4.2.6.8 and 6.1.1.4'
S S 0.3331 0.5567 'International Tables Vol C Tables 4.2.6.8 and 6.1.1.4'
Ni Ni -3.0029 0.5091 'International Tables Vol C Tables 4.2.6.8 and 6.1.1.4'

loop_
_geom_angle_atom_site_label_1
_geom_angle_atom_site_label_2
_geom_angle_atom_site_label_3
_geom_angle
C20 C1 N1 123.1(3)
C20 C1 C2 120.7(2)
N1 C1 C2 116.2(2)
C21 C2 C1 123.3(3)
C21 C2 S2 121.6(2)
C1 C2 S2 115.1(2)
C22 C3 C4 124.1(3)
C22 C3 S2 121.4(2)
C4 C3 S2 114.4(2)
C5 C4 N1 123.6(2)
C5 C4 C3 119.8(2)
N1 C4 C3 116.6(2)
C4 C5 C6 120.6(2)
C4 C5 C23 123.2(2)
C6 C5 C23 115.9(2)
N2 C6 C5 124.7(2)
N2 C6 C7 110.7(2)
C5 C6 C7 124.5(3)
C8 C7 C6 106.8(3)
C8 C7 H7 126.6
C6 C7 H7 126.6
C7 C8 C9 106.9(2)
C7 C8 H8 126.5
C9 C8 H8 126.5
C10 C9 N2 123.5(3)
C10 C9 C8 126.5(3)
N2 C9 C8 109.5(2)
C9 C10 C11 121.4(3)
C9 C10 C29 119.4(3)
C11 C10 C29 119.0(2)
N3 C11 C10 124.5(2)
N3 C11 C12 110.0(2)
C10 C11 C12 125.0(3)
C13 C12 C11 107.5(3)
C13 C12 H12 126.3
C11 C12 H12 126.3
C12 C13 C14 106.9(3)
C12 C13 H13 126.5
C14 C13 H13 126.5
N3 C14 C15 124.9(3)
N3 C14 C13 109.7(2)
C15 C14 C13 124.9(3)
C16 C15 C14 121.7(3)
C16 C15 C35 119.4(3)
C14 C15 C35 118.6(3)
C15 C16 N4 123.7(3)
C15 C16 C17 126.1(3)
N4 C16 C17 109.3(2)
C18 C17 C16 107.1(3)
C18 C17 H17 126.5
C16 C17 H17 126.5
C17 C18 C19 107.5(3)
C17 C18 H18 126.3
C19 C18 H18 126.3
N4 C19 C20 124.0(3)
N4 C19 C18 110.0(3)
C20 C19 C18 126.0(3)
C1 C20 C19 121.1(3)
C1 C20 C41 122.2(3)
C19 C20 C41 116.5(2)
C2 C21 H21A 120.0
C2 C21 H21B 120.0
H21A C21 H21B 120.0
C3 C22 H22A 120.0
C3 C22 H22B 120.0
H22A C22 H22B 120.0
C28 C23 C24 118.8(3)
C28 C23 C5 118.5(3)
C24 C23 C5 122.6(3)
C25 C24 C23 120.5(3)
C25 C24 H24 119.7
C23 C24 H24 119.7
C24 C25 C26 119.9(3)
C24 C25 H25 120.1
C26 C25 H25 120.1
C27 C26 C25 120.1(3)
C27 C26 H26 120.0
C25 C26 H26 120.0
C26 C27 C28 119.8(3)
C26 C27 H27 120.1
C28 C27 H27 120.1
C27 C28 C23 121.0(3)
C27 C28 H28 119.5
C23 C28 H28 119.5
C30 C29 C34 118.5(3)
C30 C29 C10 121.8(3)
C34 C29 C10 119.8(3)
C29 C30 C31 120.8(3)
C29 C30 H30 119.6
C31 C30 H30 119.6
C32 C31 C30 120.3(3)
C32 C31 H31 119.8
C30 C31 H31 119.8
C33 C32 C31 119.4(3)
C33 C32 H32 120.3
C31 C32 H32 120.3
C32 C33 C34 120.5(3)
C32 C33 H33 119.8
C34 C33 H33 119.8
C33 C34 C29 120.5(3)
C33 C34 H34 119.7
C29 C34 H34 119.7
C36 C35 C40 118.4(3)
C36 C35 C15 121.3(3)
C40 C35 C15 120.3(3)
C37 C36 C35 120.9(3)
C37 C36 H36 119.5
C35 C36 H36 119.5
C38 C37 C36 120.3(3)
C38 C37 H37 119.9
C36 C37 H37 119.9
C37 C38 C39 119.7(3)
C37 C38 H38 120.1
C39 C38 H38 120.1
C38 C39 C40 120.2(3)
C38 C39 H39 119.9
C40 C39 H39 119.9
C39 C40 C35 120.5(3)
C39 C40 H40 119.8
C35 C40 H40 119.8
C42 C41 C46 118.5(3)
C42 C41 C20 120.6(3)
C46 C41 C20 120.6(3)
C41 C42 C43 120.9(3)
C41 C42 H42 119.6
C43 C42 H42 119.6
C44 C43 C42 119.9(3)
C44 C43 H43 120.1
C42 C43 H43 120.1
C45 C44 C43 119.9(3)
C45 C44 H44 120.1
C43 C44 H44 120.1
C44 C45 C46 120.3(3)
C44 C45 H45 119.9
C46 C45 H45 119.9
C45 C46 C41 120.6(3)
C45 C46 H46 119.7
C41 C46 H46 119.7
C48 C47 H47A 109.5
C48 C47 H47B 109.5
H47A C47 H47B 109.5
C48 C47 H47C 109.5
H47A C47 H47C 109.5
H47B C47 H47C 109.5
C49 C48 C47 116.4(8)
C49 C48 H48A 108.2
C47 C48 H48A 108.2
C49 C48 H48B 108.2
C47 C48 H48B 108.2
H48A C48 H48B 107.4
C48 C49 C50 116.7(6)
C48 C49 H49A 108.1
C50 C49 H49A 108.1
C48 C49 H49B 108.1
C50 C49 H49B 108.1
H49A C49 H49B 107.3
C51 C50 C49 114.7(6)
C51 C50 H50A 108.6
C49 C50 H50A 108.6
C51 C50 H50B 108.6
C49 C50 H50B 108.6
H50A C50 H50B 107.6
C50 C51 C52 115.5(8)
C50 C51 H51A 108.4
C52 C51 H51A 108.4
C50 C51 H51B 108.4
C52 C51 H51B 108.4
H51A C51 H51B 107.5
C51 C52 H52A 109.5
C51 C52 H52B 109.5
H52A C52 H52B 109.5
C51 C52 H52C 109.5
H52A C52 H52C 109.5
H52B C52 H52C 109.5
C48B C47B H47D 109.5
C48B C47B H47E 109.5
H47D C47B H47E 109.5
C48B C47B H47F 109.5
H47D C47B H47F 109.5
H47E C47B H47F 109.5
C49B C48B C47B 118(2)
C49B C48B H48C 107.8
C47B C48B H48C 107.8
C49B C48B H48D 107.8
C47B C48B H48D 107.8
H48C C48B H48D 107.1
C48B C49B C50B 111.1(18)
C48B C49B H49C 109.4
C50B C49B H49C 109.4
C48B C49B H49D 109.4
C50B C49B H49D 109.4
H49C C49B H49D 108.0
C51B C50B C49B 110.8(18)
C51B C50B H50C 109.5
C49B C50B H50C 109.5
C51B C50B H50D 109.5
C49B C50B H50D 109.5
H50C C50B H50D 108.1
C50B C51B C52B 112(2)
C50B C51B H51C 109.3
C52B C51B H51C 109.3
C50B C51B H51D 109.3
C52B C51B H51D 109.3
H51C C51B H51D 107.9
C51B C52B H52D 109.5
C51B C52B H52E 109.5
H52D C52B H52E 109.5
C51B C52B H52F 109.5
H52D C52B H52F 109.5
H52E C52B H52F 109.5
C54 C53 H53A 109.5
C54 C53 H53B 109.5
H53A C53 H53B 109.5
C54 C53 H53C 109.5
H53A C53 H53C 109.5
H53B C53 H53C 109.5
C55 C54 C53 117(2)
C55 C54 H54A 107.9
C53 C54 H54A 107.9
C55 C54 H54B 107.9
C53 C54 H54B 107.9
H54A C54 H54B 107.2
C54 C55 C56 107.0(19)
C54 C55 H55A 110.3
C56 C55 H55A 110.3
C54 C55 H55B 110.3
C56 C55 H55B 110.3
H55A C55 H55B 108.6
C57 C56 C55 107(2)
C57 C56 H56A 110.3
C55 C56 H56A 110.3
C57 C56 H56B 110.3
C55 C56 H56B 110.3
H56A C56 H56B 108.6
C56 C57 C58 117(2)
C56 C57 H57A 108.2
C58 C57 H57A 108.2
C56 C57 H57B 108.2
C58 C57 H57B 108.2
H57A C57 H57B 107.3
C57 C58 H58A 109.5
C57 C58 H58B 109.5
H58A C58 H58B 109.5
C57 C58 H58C 109.5
H58A C58 H58C 109.5
H58B C58 H58C 109.5
C54B C53B H53D 109.5
C54B C53B H53E 109.5
H53D C53B H53E 109.5
C54B C53B H53F 109.5
H53D C53B H53F 109.5
H53E C53B H53F 109.5
C55B C54B C53B 116(3)
C55B C54B H54C 108.3
C53B C54B H54C 108.3
C55B C54B H54D 108.3
C53B C54B H54D 108.3
H54C C54B H54D 107.4
C54B C55B C56B 110(2)
C54B C55B H55C 109.7
C56B C55B H55C 109.7
C54B C55B H55D 109.7
C56B C55B H55D 109.7
H55C C55B H55D 108.2
C57B C56B C55B 111(2)
C57B C56B H56C 109.4
C55B C56B H56C 109.4
C57B C56B H56D 109.4
C55B C56B H56D 109.4
H56C C56B H56D 108.0
C56B C57B C58B 116(3)
C56B C57B H57C 108.2
C58B C57B H57C 108.2
C56B C57B H57D 108.2
C58B C57B H57D 108.2
H57C C57B H57D 107.4
C57B C58B H58D 109.5
C57B C58B H58E 109.5
H58D C58B H58E 109.5
C57B C58B H58F 109.5
H58D C58B H58F 109.5
H58E C58B H58F 109.5
C4 N1 C1 114.3(2)
C4 N1 Ni1 123.24(18)
C1 N1 Ni1 122.48(18)
C6 N2 C9 105.8(2)
C6 N2 Ni1 126.31(19)
C9 N2 Ni1 127.55(19)
C11 N3 C14 105.9(2)
C11 N3 Ni1 127.23(19)
C14 N3 Ni1 126.86(19)
C19 N4 C16 106.0(2)
C19 N4 Ni1 126.7(2)
C16 N4 Ni1 126.82(19)
C3 S2 C2 96.70(14)
N4 Ni1 N2 179.51(11)
N4 Ni1 N3 90.19(10)
N2 Ni1 N3 89.71(10)
N4 Ni1 N1 90.11(10)
N2 Ni1 N1 89.99(10)
N3 Ni1 N1 178.19(11)

loop_
_geom_bond_atom_site_label_1
_geom_bond_atom_site_label_2
_geom_bond_distance
C1 C20 1.376(4)
C1 N1 1.391(3)
C1 C2 1.491(4)
C2 C21 1.323(4)
C2 S2 1.760(3)
C3 C22 1.327(4)
C3 C4 1.490(4)
C3 S2 1.758(3)
C4 C5 1.380(4)
C4 N1 1.386(3)
C5 C6 1.412(4)
C5 C23 1.496(4)
C6 N2 1.359(4)
C6 C7 1.437(4)
C7 C8 1.357(4)
C7 H7 0.9500
C8 C9 1.439(4)
C8 H8 0.9500
C9 C10 1.389(4)
C9 N2 1.390(3)
C10 C11 1.409(4)
C10 C29 1.495(4)
C11 N3 1.374(4)
C11 C12 1.429(4)
C12 C13 1.356(4)
C12 H12 0.9500
C13 C14 1.434(4)
C13 H13 0.9500
C14 N3 1.386(4)
C14 C15 1.398(4)
C15 C16 1.387(4)
C15 C35 1.494(4)
C16 N4 1.396(4)
C16 C17 1.432(4)
C17 C18 1.354(4)
C17 H17 0.9500
C18 C19 1.435(4)
C18 H18 0.9500
C19 N4 1.365(4)
C19 C20 1.414(4)
C20 C41 1.499(4)
C21 H21A 0.9500
C21 H21B 0.9500
C22 H22A 0.9500
C22 H22B 0.9500
C23 C28 1.392(4)
C23 C24 1.393(4)
C24 C25 1.390(4)
C24 H24 0.9500
C25 C26 1.392(5)
C25 H25 0.9500
C26 C27 1.382(5)
C26 H26 0.9500
C27 C28 1.390(4)
C27 H27 0.9500
C28 H28 0.9500
C29 C30 1.390(4)
C29 C34 1.398(4)
C30 C31 1.390(4)
C30 H30 0.9500
C31 C32 1.385(5)
C31 H31 0.9500
C32 C33 1.383(5)
C32 H32 0.9500
C33 C34 1.390(4)
C33 H33 0.9500
C34 H34 0.9500
C35 C36 1.391(4)
C35 C40 1.397(4)
C36 C37 1.387(4)
C36 H36 0.9500
C37 C38 1.378(5)
C37 H37 0.9500
C38 C39 1.385(5)
C38 H38 0.9500
C39 C40 1.392(5)
C39 H39 0.9500
C40 H40 0.9500
C41 C42 1.390(4)
C41 C46 1.402(4)
C42 C43 1.393(4)
C42 H42 0.9500
C43 C44 1.389(5)
C43 H43 0.9500
C44 C45 1.383(5)
C44 H44 0.9500
C45 C46 1.389(4)
C45 H45 0.9500
C46 H46 0.9500
C47 C48 1.503(10)
C47 H47A 0.9800
C47 H47B 0.9800
C47 H47C 0.9800
C48 C49 1.467(9)
C48 H48A 0.9900
C48 H48B 0.9900
C49 C50 1.517(9)
C49 H49A 0.9900
C49 H49B 0.9900
C50 C51 1.481(10)
C50 H50A 0.9900
C50 H50B 0.9900
C51 C52 1.523(14)
C51 H51A 0.9900
C51 H51B 0.9900
C52 H52A 0.9800
C52 H52B 0.9800
C52 H52C 0.9800
C47B C48B 1.485(19)
C47B H47D 0.9800
C47B H47E 0.9800
C47B H47F 0.9800
C48B C49B 1.476(18)
C48B H48C 0.9900
C48B H48D 0.9900
C49B C50B 1.512(18)
C49B H49C 0.9900
C49B H49D 0.9900
C50B C51B 1.483(19)
C50B H50C 0.9900
C50B H50D 0.9900
C51B C52B 1.53(2)
C51B H51C 0.9900
C51B H51D 0.9900
C52B H52D 0.9800
C52B H52E 0.9800
C52B H52F 0.9800
C53 C54 1.485(18)
C53 H53A 0.9800
C53 H53B 0.9800
C53 H53C 0.9800
C54 C55 1.476(18)
C54 H54A 0.9900
C54 H54B 0.9900
C55 C56 1.524(18)
C55 H55A 0.9900
C55 H55B 0.9900
C56 C57 1.456(19)
C56 H56A 0.9900
C56 H56B 0.9900
C57 C58 1.55(2)
C57 H57A 0.9900
C57 H57B 0.9900
C58 H58A 0.9800
C58 H58B 0.9800
C58 H58C 0.9800
C53B C54B 1.49(2)
C53B H53D 0.9800
C53B H53E 0.9800
C53B H53F 0.9800
C54B C55B 1.47(2)
C54B H54C 0.9900
C54B H54D 0.9900
C55B C56B 1.52(2)
C55B H55C 0.9900
C55B H55D 0.9900
C56B C57B 1.48(2)
C56B H56C 0.9900
C56B H56D 0.9900
C57B C58B 1.55(2)
C57B H57C 0.9900
C57B H57D 0.9900
C58B H58D 0.9800
C58B H58E 0.9800
C58B H58F 0.9800
N1 Ni1 1.922(2)
N2 Ni1 1.895(2)
N3 Ni1 1.906(2)
N4 Ni1 1.894(2)

loop_
_geom_torsion_atom_site_label_1
_geom_torsion_atom_site_label_2
_geom_torsion_atom_site_label_3
_geom_torsion_atom_site_label_4
_geom_torsion
C20 C1 C2 C21 62.4(4)
N1 C1 C2 C21 -116.4(3)
C20 C1 C2 S2 -117.9(3)
N1 C1 C2 S2 63.3(3)
C22 C3 C4 C5 61.8(4)
S2 C3 C4 C5 -113.8(3)
C22 C3 C4 N1 -119.8(3)
S2 C3 C4 N1 64.6(3)
N1 C4 C5 C6 -3.7(4)
C3 C4 C5 C6 174.6(3)
N1 C4 C5 C23 -177.6(3)
C3 C4 C5 C23 0.7(4)
C4 C5 C6 N2 21.0(4)
C23 C5 C6 N2 -164.6(3)
C4 C5 C6 C7 -154.6(3)
C23 C5 C6 C7 19.8(4)
N2 C6 C7 C8 -1.8(3)
C5 C6 C7 C8 174.3(3)
C6 C7 C8 C9 3.8(3)
C7 C8 C9 C10 167.9(3)
C7 C8 C9 N2 -4.7(3)
N2 C9 C10 C11 5.5(4)
C8 C9 C10 C11 -166.1(3)
N2 C9 C10 C29 -179.7(3)
C8 C9 C10 C29 8.7(4)
C9 C10 C11 N3 -9.2(4)
C29 C10 C11 N3 175.9(3)
C9 C10 C11 C12 161.9(3)
C29 C10 C11 C12 -13.0(4)
N3 C11 C12 C13 1.2(3)
C10 C11 C12 C13 -171.0(3)
C11 C12 C13 C14 -1.6(3)
C12 C13 C14 N3 1.6(3)
C12 C13 C14 C15 -170.8(3)
N3 C14 C15 C16 -7.9(4)
C13 C14 C15 C16 163.4(3)
N3 C14 C15 C35 178.9(3)
C13 C14 C15 C35 -9.9(4)
C14 C15 C16 N4 1.1(4)
C35 C15 C16 N4 174.3(3)
C14 C15 C16 C17 -167.3(3)
C35 C15 C16 C17 6.0(4)
C15 C16 C17 C18 166.2(3)
N4 C16 C17 C18 -3.5(3)
C16 C17 C18 C19 1.8(3)
C17 C18 C19 N4 0.5(3)
C17 C18 C19 C20 179.0(3)
N1 C1 C20 C19 2.0(4)
C2 C1 C20 C19 -176.7(3)
N1 C1 C20 C41 -171.9(3)
C2 C1 C20 C41 9.5(4)
N4 C19 C20 C1 20.8(4)
C18 C19 C20 C1 -157.5(3)
N4 C19 C20 C41 -165.0(3)
C18 C19 C20 C41 16.7(4)
C4 C5 C23 C28 -129.1(3)
C6 C5 C23 C28 56.7(4)
C4 C5 C23 C24 55.2(4)
C6 C5 C23 C24 -119.0(3)
C28 C23 C24 C25 0.0(4)
C5 C23 C24 C25 175.6(3)
C23 C24 C25 C26 0.1(5)
C24 C25 C26 C27 0.2(5)
C25 C26 C27 C28 -0.5(5)
C26 C27 C28 C23 0.5(5)
C24 C23 C28 C27 -0.3(4)
C5 C23 C28 C27 -176.1(3)
C9 C10 C29 C30 -56.5(4)
C11 C10 C29 C30 118.5(3)
C9 C10 C29 C34 122.5(3)
C11 C10 C29 C34 -62.6(4)
C34 C29 C30 C31 -1.6(5)
C10 C29 C30 C31 177.3(3)
C29 C30 C31 C32 0.4(5)
C30 C31 C32 C33 1.1(5)
C31 C32 C33 C34 -1.2(5)
C32 C33 C34 C29 -0.1(5)
C30 C29 C34 C33 1.5(4)
C10 C29 C34 C33 -177.5(3)
C16 C15 C35 C36 112.1(3)
C14 C15 C35 C36 -74.5(4)
C16 C15 C35 C40 -69.1(4)
C14 C15 C35 C40 104.3(3)
C40 C35 C36 C37 2.1(5)
C15 C35 C36 C37 -179.1(3)
C35 C36 C37 C38 -2.1(5)
C36 C37 C38 C39 0.6(6)
C37 C38 C39 C40 0.9(6)
C38 C39 C40 C35 -0.9(6)
C36 C35 C40 C39 -0.6(5)
C15 C35 C40 C39 -179.4(3)
C1 C20 C41 C42 -131.5(3)
C19 C20 C41 C42 54.4(4)
C1 C20 C41 C46 54.1(4)
C19 C20 C41 C46 -120.0(3)
C46 C41 C42 C43 0.9(5)
C20 C41 C42 C43 -173.7(3)
C41 C42 C43 C44 -0.1(5)
C42 C43 C44 C45 -0.4(5)
C43 C44 C45 C46 0.2(5)
C44 C45 C46 C41 0.6(5)
C42 C41 C46 C45 -1.1(4)
C20 C41 C46 C45 173.4(3)
C47 C48 C49 C50 -176.8(9)
C48 C49 C50 C51 -175.1(8)
C49 C50 C51 C52 -179.2(10)
C47B C48B C49B C50B 77(4)
C48B C49B C50B C51B -166(3)
C49B C50B C51B C52B -177(3)
C53 C54 C55 C56 165(3)
C54 C55 C56 C57 79(3)
C55 C56 C57 C58 -116(3)
C53B C54B C55B C56B -72(7)
C54B C55B C56B C57B 157(5)
C55B C56B C57B C58B -170(5)
C5 C4 N1 C1 150.3(3)
C3 C4 N1 C1 -28.0(4)
C5 C4 N1 Ni1 -29.2(4)
C3 C4 N1 Ni1 152.5(2)
C20 C1 N1 C4 145.5(3)
C2 C1 N1 C4 -35.7(3)
C20 C1 N1 Ni1 -35.0(4)
C2 C1 N1 Ni1 143.7(2)
C5 C6 N2 C9 -177.2(3)
C7 C6 N2 C9 -1.0(3)
C5 C6 N2 Ni1 -3.3(4)
C7 C6 N2 Ni1 172.9(2)
C10 C9 N2 C6 -169.4(3)
C8 C9 N2 C6 3.4(3)
C10 C9 N2 Ni1 16.8(4)
C8 C9 N2 Ni1 -170.40(19)
C10 C11 N3 C14 172.0(3)
C12 C11 N3 C14 -0.2(3)
C10 C11 N3 Ni1 -9.2(4)
C12 C11 N3 Ni1 178.53(19)
C15 C14 N3 C11 171.6(3)
C13 C14 N3 C11 -0.8(3)
C15 C14 N3 Ni1 -7.2(4)
C13 C14 N3 Ni1 -179.56(19)
C20 C19 N4 C16 178.8(3)
C18 C19 N4 C16 -2.6(3)
C20 C19 N4 Ni1 -8.2(4)
C18 C19 N4 Ni1 170.40(19)
C15 C16 N4 C19 -166.3(3)
C17 C16 N4 C19 3.8(3)
C15 C16 N4 Ni1 20.7(4)
C17 C16 N4 Ni1 -169.26(19)
C22 C3 S2 C2 152.7(3)
C4 C3 S2 C2 -31.6(2)
C21 C2 S2 C3 156.2(3)
C1 C2 S2 C3 -23.5(2)
C19 N4 Ni1 N3 162.0(2)
C16 N4 Ni1 N3 -26.3(2)
C19 N4 Ni1 N1 -16.2(2)
C16 N4 Ni1 N1 155.5(2)
C6 N2 Ni1 N3 161.8(2)
C9 N2 Ni1 N3 -25.6(2)
C6 N2 Ni1 N1 -20.0(2)
C9 N2 Ni1 N1 152.6(2)
